data_7717465
loop_
_publ_author_name
'Vasileva, Alena A.'
'Demakov, Pavel A.'
'Guselnikova, Tatiana Y.'
'Ryadun, Alexey A.'
'Fedin, Vladimir P.'
'Dybtsev, Danil N.'

_publ_section_title
;
 Solvatomorphic Phase Transitions and Tunable Luminescence Emission in
 Lanthanide Metal-Organic Frameworks
;
_journal_name_full 'Dalton Transactions'
_journal_paper_doi 10.1039/D4DT02613F
_journal_year 2024
_chemical_formula_sum 'C52 H58 N8 O16 Sm2'
_chemical_formula_weight 1351.76
_space_group_crystal_system triclinic
_space_group_IT_number 2
_space_group_name_Hall '-P 1'
_space_group_name_H-M_alt 'P -1'
_atom_sites_solution_hydrogens geom
_atom_sites_solution_primary dual
_atom_sites_solution_secondary difmap
_audit_creation_method SHELXL-2018/3
_audit_update_record
;
2024-09-04 deposited with the CCDC.	2024-11-07 downloaded from the CCDC.
;
_cell_angle_alpha 88.323(4)
_cell_angle_beta 68.432(4)
_cell_angle_gamma 86.135(4)
_cell_formula_units_Z 2
_cell_length_a 13.0555(7)
_cell_length_b 13.9456(7)
_cell_length_c 15.9707(7)
_cell_measurement_reflns_used 8257
_cell_measurement_temperature 292(2)
_cell_measurement_theta_max 27.78
_cell_measurement_theta_min 2.21
_cell_volume 2698.0(2)
_computing_cell_refinement 'CrysAlisPro 1.171.42.89a (Rigaku OD, 2023)'
_computing_data_collection 'CrysAlisPro 1.171.42.89a (Rigaku OD, 2023)'
_computing_data_reduction 'CrysAlisPro 1.171.42.89a (Rigaku OD, 2023)'
_computing_molecular_graphics 'ShelXle (H\"ubschle, 2011)'
_computing_publication_material 'CIFTAB (Sheldrick, 2015)'
_computing_structure_refinement 'SHELXL-2018/3 (Sheldrick, 2018)'
_computing_structure_solution 'SHELXT-2018 (Sheldrick, 2015)'
_diffrn_ambient_temperature 292(2)
_diffrn_detector 'CCD plate'
_diffrn_detector_area_resol_mean 10.6
_diffrn_detector_type AtlasS2
_diffrn_measured_fraction_theta_full 0.977
_diffrn_measured_fraction_theta_max 0.977
_diffrn_measurement_device 'four-circle diffractometer'
_diffrn_measurement_device_type 'New Xcalibur, AtlasS2'
_diffrn_measurement_method '\w scans'
_diffrn_radiation_monochromator graphite
_diffrn_radiation_probe x-ray
_diffrn_radiation_source 'fine-focus sealed tube'
_diffrn_radiation_type MoK\a
_diffrn_radiation_wavelength 0.71073
_diffrn_reflns_av_unetI/netI 0.0679
_diffrn_reflns_Laue_measured_fraction_full 0.977
_diffrn_reflns_Laue_measured_fraction_max 0.977
_diffrn_reflns_limit_h_max 15
_diffrn_reflns_limit_h_min -14
_diffrn_reflns_limit_k_max 16
_diffrn_reflns_limit_k_min -16
_diffrn_reflns_limit_l_max 19
_diffrn_reflns_limit_l_min -19
_diffrn_reflns_number 9661
_diffrn_reflns_point_group_measured_fraction_full 0.977
_diffrn_reflns_point_group_measured_fraction_max 0.977
_diffrn_reflns_theta_full 25.24
_diffrn_reflns_theta_max 25.35
_diffrn_reflns_theta_min 2.00
_diffrn_source 'sealed X-ray tube'
_exptl_absorpt_coefficient_mu 2.232
_exptl_absorpt_correction_T_max 1.00000
_exptl_absorpt_correction_T_min 0.76505
_exptl_absorpt_correction_type multi-scan
_exptl_absorpt_process_details
;
CrysAlisPro 1.171.42.89a (Rigaku Oxford Diffraction, 2023)
Empirical absorption correction using spherical harmonics,
implemented in SCALE3 ABSPACK scaling algorithm.
;
_exptl_crystal_colour colorless
_exptl_crystal_density_diffrn 1.664
_exptl_crystal_description stick
_exptl_crystal_F_000 1356
_exptl_crystal_preparation Luminescent
_exptl_crystal_recrystallization_method 'Re-crystallisation from solvent: N-formylpiperidine (NFP)'
_exptl_crystal_size_max 0.34
_exptl_crystal_size_mid 0.09
_exptl_crystal_size_min 0.07
_refine_diff_density_max 2.402
_refine_diff_density_min -1.706
_refine_diff_density_rms 0.196
_refine_ls_extinction_method none
_refine_ls_goodness_of_fit_ref 1.053
_refine_ls_hydrogen_treatment constr
_refine_ls_matrix_type full
_refine_ls_number_parameters 777
_refine_ls_number_reflns 9661
_refine_ls_number_restraints 850
_refine_ls_restrained_S_all 1.022
_refine_ls_R_factor_all 0.0750
_refine_ls_R_factor_gt 0.0603
_refine_ls_shift/su_max 0.001
_refine_ls_shift/su_mean 0.000
_refine_ls_structure_factor_coef Fsqd
_refine_ls_weighting_details 'w=1/[\s^2^(Fo^2^)+(0.0924P)^2^+12.2162P] where P=(Fo^2^+2Fc^2^)/3'
_refine_ls_weighting_scheme calc
_refine_ls_wR_factor_gt 0.1641
_refine_ls_wR_factor_ref 0.1735
_reflns_Friedel_coverage 0.000
_reflns_number_gt 7851
_reflns_number_total 9661
_reflns_threshold_expression 'I > 2\s(I)'
_cod_data_source_file d4dt02613f2.cif
_cod_data_source_block va108-5_autored_a_tw
_cod_database_code 7717465
_shelx_shelxl_version_number 2018/3
_shelx_space_group_comment
;
The symmetry employed for this shelxl refinement is uniquely defined
by the following loop, which should always be used as a source of
symmetry information in preference to the above space-group names.
They are only intended as comments.
;
_shelx_estimated_absorpt_t_min 0.517
_shelx_estimated_absorpt_t_max 0.859

loop_
_space_group_symop_operation_xyz
'x, y, z'
'-x, -y, -z'

loop_
_atom_site_label
_atom_site_type_symbol
_atom_site_fract_x
_atom_site_fract_y
_atom_site_fract_z
_atom_site_U_iso_or_equiv
_atom_site_adp_type
_atom_site_occupancy
_atom_site_site_symmetry_order
_atom_site_calc_flag
_atom_site_refinement_flags_posn
_atom_site_refinement_flags_adp
_atom_site_refinement_flags_occupancy
_atom_site_disorder_assembly
_atom_site_disorder_group
Sm1 Sm 1.09537(3) 0.48604(3) 0.07021(3) 0.02262(15) Uani 1 1 d . . . . .
O1N O 1.0818(7) 0.3447(7) 0.1698(6) 0.066(3) Uani 1 1 d . . . . .
O2N O 0.9854(7) 0.4695(6) 0.2394(5) 0.052(2) Uani 1 1 d . . . . .
N1N N 1.0147(8) 0.3826(9) 0.2433(7) 0.055(3) Uani 1 1 d . . . . .
O3N O 0.9828(10) 0.3356(9) 0.3123(7) 0.099(4) Uani 1 1 d . . . . .
N11 N 1.1906(7) 0.5747(7) 0.1606(6) 0.0391(18) Uani 1 1 d . U . . .
C10 C 1.1392(10) 0.6497(8) 0.2112(8) 0.047(2) Uani 1 1 d . U . . .
H10 H 1.068360 0.669175 0.214350 0.056 Uiso 1 1 calc R U . . .
C11 C 1.1870(11) 0.7009(10) 0.2601(8) 0.056(3) Uani 1 1 d . U . . .
H11 H 1.147151 0.751497 0.296976 0.067 Uiso 1 1 calc R U . . .
C12 C 1.2929(10) 0.6756(10) 0.2531(8) 0.055(3) Uani 1 1 d . U . . .
H12 H 1.327626 0.711474 0.281827 0.066 Uiso 1 1 calc R U . . .
C13 C 1.3483(9) 0.5951(8) 0.2021(8) 0.044(2) Uani 1 1 d . U . . .
C14 C 1.4614(9) 0.5621(10) 0.1918(8) 0.052(2) Uani 1 1 d . U . . .
H14 H 1.499025 0.596514 0.219114 0.063 Uiso 1 1 calc R U . . .
C15 C 1.5105(9) 0.4857(10) 0.1451(8) 0.050(2) Uani 1 1 d . U . . .
H15 H 1.580736 0.465047 0.142733 0.060 Uiso 1 1 calc R U . . .
C16 C 1.4588(9) 0.4327(9) 0.0974(8) 0.045(2) Uani 1 1 d . U . . .
C17 C 1.5090(9) 0.3538(9) 0.0427(7) 0.046(2) Uani 1 1 d . U . . .
H17 H 1.580909 0.332718 0.035276 0.056 Uiso 1 1 calc R U . . .
C18 C 1.4532(9) 0.3066(9) -0.0006(8) 0.050(2) Uani 1 1 d . U . . .
H18 H 1.484901 0.251767 -0.034387 0.060 Uiso 1 1 calc R U . . .
C19 C 1.3473(9) 0.3435(8) 0.0077(7) 0.042(2) Uani 1 1 d . U . . .
H19 H 1.311066 0.312436 -0.023078 0.050 Uiso 1 1 calc R U . . .
C1A C 1.3490(8) 0.4639(8) 0.1000(7) 0.0364(19) Uani 1 1 d . U . . .
C1B C 1.2947(8) 0.5477(8) 0.1560(7) 0.039(2) Uani 1 1 d . U . . .
N12 N 1.2957(6) 0.4188(6) 0.0559(5) 0.0324(17) Uani 1 1 d . U . . .
Sm2 Sm 0.41446(3) -0.03229(3) 0.42545(3) 0.02324(15) Uani 1 1 d . . . . .
O4N O 0.5280(6) -0.0572(6) 0.2568(5) 0.049(2) Uani 1 1 d . . . . .
O5N O 0.4379(7) -0.1746(7) 0.3272(6) 0.063(3) Uani 1 1 d . . . . .
N2N N 0.5001(8) -0.1390(8) 0.2533(7) 0.051(3) Uani 1 1 d . . . . .
O6N O 0.5294(9) -0.1856(9) 0.1827(7) 0.092(4) Uani 1 1 d . . . . .
N21 N 0.2217(6) -0.0960(6) 0.4415(5) 0.0298(16) Uani 1 1 d . U . . .
C20 C 0.1786(9) -0.1686(8) 0.4932(7) 0.041(2) Uani 1 1 d . U . . .
H20 H 0.219571 -0.201626 0.522989 0.049 Uiso 1 1 calc R U . . .
C21 C 0.0738(9) -0.1992(8) 0.5060(7) 0.044(2) Uani 1 1 d . U . . .
H21 H 0.047362 -0.252389 0.542170 0.053 Uiso 1 1 calc R U . . .
C22 C 0.0120(9) -0.1511(8) 0.4657(7) 0.042(2) Uani 1 1 d . U . . .
H22 H -0.058704 -0.169382 0.475318 0.050 Uiso 1 1 calc R U . . .
C23 C 0.0542(9) -0.0740(8) 0.4097(7) 0.039(2) Uani 1 1 d . U . . .
C24 C -0.0071(10) -0.0166(9) 0.3627(8) 0.048(2) Uani 1 1 d . U . . .
H24 H -0.077473 -0.033076 0.369091 0.058 Uiso 1 1 calc R U . . .
C25 C 0.0352(9) 0.0571(9) 0.3119(8) 0.050(2) Uani 1 1 d . U . . .
H25 H -0.007466 0.093724 0.285775 0.060 Uiso 1 1 calc R U . . .
C26 C 0.1463(9) 0.0831(9) 0.2955(8) 0.046(2) Uani 1 1 d . U . . .
C27 C 0.1928(10) 0.1589(9) 0.2420(8) 0.051(2) Uani 1 1 d . U . . .
H27 H 0.153332 0.195967 0.213391 0.062 Uiso 1 1 calc R U . . .
C28 C 0.2984(10) 0.1799(9) 0.2309(8) 0.051(2) Uani 1 1 d . U . . .
H28 H 0.331325 0.230750 0.194067 0.061 Uiso 1 1 calc R U . . .
C29 C 0.3552(9) 0.1246(8) 0.2748(7) 0.043(2) Uani 1 1 d . U . . .
H29 H 0.426989 0.139108 0.265748 0.052 Uiso 1 1 calc R U . . .
C2A C 0.2073(8) 0.0329(8) 0.3397(7) 0.0348(19) Uani 1 1 d . U . . .
C2B C 0.1615(8) -0.0483(7) 0.3995(7) 0.0339(19) Uani 1 1 d . U . . .
N22 N 0.3128(7) 0.0525(6) 0.3288(5) 0.0344(17) Uani 1 1 d . U . . .
O31 O 0.2706(5) 0.0768(5) 0.5240(5) 0.0388(16) Uani 1 1 d . U . . .
C31 C 0.3116(7) 0.1005(7) 0.5792(6) 0.0312(19) Uani 1 1 d . U . . .
O32 O 0.4089(5) 0.0695(5) 0.5730(4) 0.0353(15) Uani 1 1 d . U . . .
C32 C 0.2436(8) 0.1697(7) 0.6538(7) 0.034(2) Uani 1 1 d . . . . .
H32 H 0.178192 0.192758 0.641074 0.040 Uiso 1 1 calc R U . . .
C33 C 0.3042(10) 0.2578(8) 0.6601(7) 0.046(3) Uani 1 1 d . . . . .
H33A H 0.370234 0.237041 0.671682 0.055 Uiso 1 1 calc R U . . .
H33B H 0.326662 0.292118 0.603094 0.055 Uiso 1 1 calc R U . . .
C34 C 0.2318(9) 0.3244(8) 0.7342(7) 0.043(3) Uani 1 1 d . . . . .
H34A H 0.170187 0.350907 0.719049 0.051 Uiso 1 1 calc R U . . .
H34B H 0.273929 0.377356 0.738920 0.051 Uiso 1 1 calc R U . . .
C35 C 0.1883(8) 0.2729(7) 0.8243(7) 0.033(2) Uani 1 1 d . . . . .
H35 H 0.251206 0.251504 0.841114 0.040 Uiso 1 1 calc R U . . .
C36 C 0.1283(8) 0.1844(7) 0.8184(7) 0.036(2) Uani 1 1 d . . . . .
H36A H 0.105439 0.150466 0.875590 0.043 Uiso 1 1 calc R U . . .
H36B H 0.062815 0.204267 0.805766 0.043 Uiso 1 1 calc R U . . .
C37 C 0.2038(8) 0.1175(7) 0.7442(7) 0.038(2) Uani 1 1 d . . . . .
H37A H 0.266917 0.094272 0.758978 0.045 Uiso 1 1 calc R U . . .
H37B H 0.164258 0.062493 0.740226 0.045 Uiso 1 1 calc R U . . .
O33 O 0.1432(6) 0.3654(5) 0.9592(5) 0.0372(16) Uani 1 1 d . . . . .
C38 C 0.1122(8) 0.3416(7) 0.8967(6) 0.030(2) Uani 1 1 d . . . . .
O34 O 0.0226(5) 0.3724(5) 0.8887(5) 0.0368(16) Uani 1 1 d . . . . .
O41 O 0.9223(5) 0.4411(5) 0.0750(4) 0.0287(14) Uani 1 1 d . U . . .
C41 C 0.8368(7) 0.3913(7) 0.0887(6) 0.0273(18) Uani 1 1 d . U . . .
O42 O 0.7816(5) 0.4061(5) 0.0397(5) 0.0378(16) Uani 1 1 d . U . . .
C42 C 0.8049(8) 0.3204(7) 0.1652(6) 0.032(2) Uani 1 1 d . . . . .
H42 H 0.872848 0.291273 0.170303 0.038 Uiso 1 1 calc R U . . .
C43 C 0.7382(9) 0.3728(7) 0.2540(6) 0.037(2) Uani 1 1 d . . . . .
H43A H 0.674424 0.408042 0.248219 0.044 Uiso 1 1 calc R U . . .
H43B H 0.783461 0.418613 0.266336 0.044 Uiso 1 1 calc R U . . .
C44 C 0.6996(10) 0.3005(8) 0.3329(7) 0.043(3) Uani 1 1 d . . . . .
H44A H 0.763384 0.269446 0.342123 0.052 Uiso 1 1 calc R U . . .
H44B H 0.654880 0.334478 0.387564 0.052 Uiso 1 1 calc R U . . .
C45 C 0.6328(8) 0.2249(7) 0.3135(6) 0.032(2) Uani 1 1 d . . . . .
H45 H 0.570734 0.259199 0.302801 0.039 Uiso 1 1 calc R U . . .
C46 C 0.7019(9) 0.1715(7) 0.2264(7) 0.042(3) Uani 1 1 d . . . . .
H46A H 0.764782 0.136828 0.234195 0.050 Uiso 1 1 calc R U . . .
H46B H 0.657632 0.124984 0.213605 0.050 Uiso 1 1 calc R U . . .
C47 C 0.7418(10) 0.2408(8) 0.1482(7) 0.043(3) Uani 1 1 d . . . . .
H47A H 0.678785 0.269099 0.136041 0.052 Uiso 1 1 calc R U . . .
H47B H 0.789040 0.205506 0.095121 0.052 Uiso 1 1 calc R U . . .
O43 O 0.6226(6) 0.1406(5) 0.4515(5) 0.0380(17) Uani 1 1 d . . . . .
C48 C 0.5848(8) 0.1541(7) 0.3881(6) 0.030(2) Uani 1 1 d . . . . .
O44 O 0.5067(5) 0.1095(5) 0.3823(4) 0.0350(16) Uani 1 1 d . . . . .
O1G O -0.0193(11) 0.1100(11) 0.1203(9) 0.114(4) Uani 1 1 d D U . . .
C11G C 0.0781(12) 0.1227(12) 0.0705(11) 0.090(4) Uani 1 1 d D U . . .
H11G H 0.098936 0.185284 0.055489 0.108 Uiso 1 1 calc R U . . .
N1G N 0.1520(10) 0.0520(9) 0.0388(9) 0.081(3) Uani 1 1 d D U . . .
C12G C 0.1261(14) -0.0488(10) 0.0548(13) 0.095(4) Uani 1 1 d D U . . .
H12A H 0.128695 -0.077932 -0.000389 0.114 Uiso 1 1 calc R U . . .
H12B H 0.052613 -0.053710 0.099746 0.114 Uiso 1 1 calc R U . . .
C13G C 0.2090(15) -0.0987(14) 0.0868(13) 0.110(4) Uani 1 1 d D U . . .
H13A H 0.195789 -0.166613 0.093253 0.132 Uiso 1 1 calc R U . . .
H13B H 0.197989 -0.074402 0.145941 0.132 Uiso 1 1 calc R U . . .
C14G C 0.3277(14) -0.0877(12) 0.0263(13) 0.106(4) Uani 1 1 d D U . . .
H14A H 0.343830 -0.120735 -0.030173 0.127 Uiso 1 1 calc R U . . .
H14B H 0.376653 -0.115671 0.054944 0.127 Uiso 1 1 calc R U . . .
C15G C 0.3455(15) 0.0183(13) 0.0089(14) 0.102(4) Uani 1 1 d D U . . .
H15A H 0.341964 0.048015 0.064090 0.122 Uiso 1 1 calc R U . . .
H15B H 0.418822 0.025442 -0.035623 0.122 Uiso 1 1 calc R U . . .
C16G C 0.2638(12) 0.0697(13) -0.0233(12) 0.097(4) Uani 1 1 d D U . . .
H16A H 0.274331 0.138059 -0.026923 0.117 Uiso 1 1 calc R U . . .
H16B H 0.274104 0.047384 -0.083006 0.117 Uiso 1 1 calc R U . . .
O2G O 1.531(2) 0.549(2) 0.379(2) 0.136(7) Uani 0.5 1 d D U P A 1
C21G C 1.433(3) 0.573(3) 0.426(3) 0.149(6) Uani 0.5 1 d D U P A 1
H21G H 1.412644 0.635304 0.447042 0.179 Uiso 0.5 1 calc R U P A 1
N2G N 1.358(3) 0.509(3) 0.445(5) 0.158(5) Uani 0.5 1 d D U P A 1
C22G C 1.390(5) 0.406(3) 0.433(4) 0.162(6) Uani 0.5 1 d D U P A 1
H22A H 1.377920 0.372925 0.489352 0.194 Uiso 0.5 1 calc R U P A 1
H22B H 1.465906 0.394366 0.392426 0.194 Uiso 0.5 1 calc R U P A 1
C23G C 1.303(4) 0.378(5) 0.387(4) 0.164(6) Uani 0.5 1 d D U P A 1
H23A H 1.305799 0.421578 0.338083 0.197 Uiso 0.5 1 calc R U P A 1
H23B H 1.319395 0.312899 0.364654 0.197 Uiso 0.5 1 calc R U P A 1
C24G C 1.191(4) 0.388(4) 0.463(4) 0.167(6) Uani 0.5 1 d D U P A 1
H24A H 1.194231 0.358247 0.517696 0.201 Uiso 0.5 1 calc R U P A 1
H24B H 1.136336 0.357239 0.446733 0.201 Uiso 0.5 1 calc R U P A 1
C25G C 1.163(5) 0.495(4) 0.475(4) 0.168(6) Uani 0.5 1 d D U P A 1
H25A H 1.169934 0.526257 0.418527 0.202 Uiso 0.5 1 calc R U P A 1
H25B H 1.088764 0.508110 0.518192 0.202 Uiso 0.5 1 calc R U P A 1
C26G C 1.246(3) 0.529(5) 0.510(4) 0.163(6) Uani 0.5 1 d D U P A 1
H26A H 1.232345 0.597311 0.521078 0.195 Uiso 0.5 1 calc R U P A 1
H26B H 1.237391 0.496629 0.566436 0.195 Uiso 0.5 1 calc R U P A 1
O3G O 1.059(3) 0.341(3) 0.569(2) 0.191(8) Uani 0.5 1 d D U P B 2
C31G C 1.100(4) 0.420(3) 0.569(2) 0.176(6) Uani 0.5 1 d D U P B 2
H31G H 1.089379 0.449669 0.623362 0.211 Uiso 0.5 1 calc R U P B 2
N3G N 1.157(4) 0.459(3) 0.492(3) 0.169(6) Uani 0.5 1 d D U P B 2
C32G C 1.195(4) 0.400(4) 0.410(2) 0.167(6) Uani 0.5 1 d D U P B 2
H32A H 1.206958 0.440059 0.357030 0.201 Uiso 0.5 1 calc R U P B 2
H32B H 1.141761 0.353546 0.413317 0.201 Uiso 0.5 1 calc R U P B 2
C33G C 1.299(4) 0.353(4) 0.411(4) 0.164(6) Uani 0.5 1 d D U P B 2
H33C H 1.324973 0.304554 0.364425 0.197 Uiso 0.5 1 calc R U P B 2
H33D H 1.284683 0.320330 0.468440 0.197 Uiso 0.5 1 calc R U P B 2
C34G C 1.391(5) 0.420(4) 0.397(4) 0.162(6) Uani 0.5 1 d D U P B 2
H34C H 1.424784 0.434765 0.333245 0.194 Uiso 0.5 1 calc R U P B 2
H34D H 1.447568 0.387242 0.415435 0.194 Uiso 0.5 1 calc R U P B 2
C35G C 1.350(4) 0.512(5) 0.449(7) 0.159(5) Uani 0.5 1 d D U P B 2
H35A H 1.378147 0.510509 0.497727 0.190 Uiso 0.5 1 calc R U P B 2
H35B H 1.383170 0.564603 0.409581 0.190 Uiso 0.5 1 calc R U P B 2
C36G C 1.229(4) 0.537(4) 0.490(4) 0.163(6) Uani 0.5 1 d D U P B 2
H36C H 1.211674 0.558268 0.550767 0.196 Uiso 0.5 1 calc R U P B 2
H36D H 1.211669 0.590078 0.456105 0.196 Uiso 0.5 1 calc R U P B 2

loop_
_atom_site_aniso_label
_atom_site_aniso_U_11
_atom_site_aniso_U_22
_atom_site_aniso_U_33
_atom_site_aniso_U_23
_atom_site_aniso_U_13
_atom_site_aniso_U_12
Sm1 0.0206(2) 0.0232(3) 0.0228(3) 0.00069(18) -0.00642(19) -0.00221(18)
O1N 0.053(5) 0.070(6) 0.064(6) 0.036(5) -0.012(5) 0.003(5)
O2N 0.061(5) 0.051(5) 0.039(4) 0.005(4) -0.012(4) -0.017(4)
N1N 0.038(6) 0.091(9) 0.039(6) 0.036(6) -0.017(5) -0.021(6)
O3N 0.098(9) 0.123(10) 0.059(6) 0.055(6) -0.013(6) -0.006(7)
N11 0.034(4) 0.045(4) 0.043(4) -0.005(3) -0.018(3) -0.008(3)
C10 0.046(5) 0.050(5) 0.049(5) -0.012(4) -0.022(4) -0.003(4)
C11 0.058(5) 0.058(5) 0.055(5) -0.012(4) -0.025(4) -0.006(4)
C12 0.056(5) 0.057(5) 0.058(5) -0.010(4) -0.025(4) -0.010(4)
C13 0.042(4) 0.047(4) 0.049(4) -0.001(4) -0.023(4) -0.010(4)
C14 0.041(4) 0.068(5) 0.057(5) 0.002(4) -0.027(4) -0.017(4)
C15 0.041(4) 0.068(5) 0.048(5) 0.004(4) -0.024(4) -0.005(4)
C16 0.035(4) 0.056(4) 0.048(4) 0.012(4) -0.019(3) -0.001(4)
C17 0.032(4) 0.055(5) 0.050(5) 0.007(4) -0.015(4) 0.008(4)
C18 0.043(5) 0.047(5) 0.054(5) 0.001(4) -0.016(4) 0.014(4)
C19 0.038(4) 0.046(5) 0.043(4) -0.002(4) -0.018(4) 0.007(4)
C1A 0.025(4) 0.043(4) 0.046(4) 0.004(3) -0.019(3) -0.006(3)
C1B 0.034(4) 0.046(4) 0.042(4) 0.001(4) -0.018(3) -0.006(3)
N12 0.025(3) 0.038(4) 0.031(3) -0.002(3) -0.008(3) 0.004(3)
Sm2 0.0209(2) 0.0245(3) 0.0237(3) 0.00134(18) -0.00651(19) -0.00706(18)
O4N 0.044(5) 0.057(5) 0.042(4) -0.008(4) -0.010(4) -0.003(4)
O5N 0.053(5) 0.067(6) 0.059(5) -0.027(5) -0.003(4) -0.022(4)
N2N 0.040(5) 0.068(7) 0.044(6) -0.026(5) -0.014(5) -0.004(5)
O6N 0.089(8) 0.111(9) 0.063(6) -0.054(6) -0.006(6) -0.023(7)
N21 0.032(4) 0.034(4) 0.026(3) 0.002(3) -0.012(3) -0.009(3)
C20 0.039(4) 0.043(4) 0.039(4) 0.006(4) -0.012(4) -0.014(4)
C21 0.042(4) 0.044(5) 0.045(4) 0.004(4) -0.011(4) -0.019(4)
C22 0.036(4) 0.041(4) 0.046(4) -0.004(4) -0.009(4) -0.017(4)
C23 0.037(4) 0.042(4) 0.041(4) -0.012(3) -0.016(3) -0.007(3)
C24 0.041(4) 0.059(5) 0.049(5) -0.005(4) -0.021(4) -0.002(4)
C25 0.042(4) 0.058(5) 0.055(5) 0.001(4) -0.025(4) 0.006(4)
C26 0.041(4) 0.056(4) 0.045(4) 0.007(4) -0.020(4) 0.002(4)
C27 0.052(5) 0.052(5) 0.054(5) 0.011(4) -0.025(4) -0.002(4)
C28 0.056(5) 0.048(5) 0.051(5) 0.016(4) -0.021(4) -0.012(4)
C29 0.045(4) 0.046(5) 0.043(4) 0.012(4) -0.018(4) -0.016(4)
C2A 0.033(4) 0.040(4) 0.034(4) 0.003(3) -0.014(3) -0.003(3)
C2B 0.028(4) 0.039(4) 0.039(4) -0.002(3) -0.017(3) 0.000(3)
N22 0.033(4) 0.037(4) 0.034(4) 0.009(3) -0.013(3) -0.005(3)
O31 0.030(3) 0.046(4) 0.044(4) -0.005(3) -0.018(3) -0.002(3)
C31 0.017(4) 0.039(4) 0.034(4) 0.002(3) -0.005(3) -0.005(3)
O32 0.030(3) 0.043(4) 0.028(3) -0.008(3) -0.003(3) -0.011(3)
C32 0.029(5) 0.031(5) 0.040(6) -0.005(4) -0.012(4) 0.000(4)
C33 0.050(7) 0.038(6) 0.042(6) -0.003(5) -0.006(5) -0.004(5)
C34 0.046(6) 0.031(6) 0.039(6) -0.010(5) -0.001(5) -0.004(5)
C35 0.028(5) 0.034(5) 0.037(5) -0.005(4) -0.010(4) 0.000(4)
C36 0.030(5) 0.037(6) 0.034(5) -0.006(4) -0.005(4) -0.005(4)
C37 0.035(6) 0.034(6) 0.042(6) -0.003(4) -0.011(5) -0.004(4)
O33 0.036(4) 0.034(4) 0.044(4) -0.016(3) -0.017(3) 0.004(3)
C38 0.032(5) 0.021(5) 0.034(5) -0.003(4) -0.010(4) 0.001(4)
O34 0.032(4) 0.041(4) 0.041(4) -0.011(3) -0.020(3) 0.009(3)
O41 0.023(3) 0.038(3) 0.018(3) 0.009(2) 0.000(2) -0.007(3)
C41 0.020(4) 0.034(4) 0.026(4) 0.006(3) -0.005(3) -0.008(3)
O42 0.028(3) 0.045(4) 0.042(4) 0.013(3) -0.013(3) -0.014(3)
C42 0.031(5) 0.029(5) 0.032(5) 0.005(4) -0.008(4) -0.007(4)
C43 0.043(6) 0.037(6) 0.032(5) 0.000(4) -0.013(5) -0.010(5)
C44 0.056(7) 0.044(6) 0.030(5) 0.001(5) -0.013(5) -0.024(5)
C45 0.037(5) 0.030(5) 0.029(5) 0.001(4) -0.013(4) 0.000(4)
C46 0.052(7) 0.025(5) 0.044(6) 0.006(4) -0.011(5) -0.014(5)
C47 0.054(7) 0.043(6) 0.026(5) 0.002(4) -0.006(5) -0.019(5)
O43 0.043(4) 0.037(4) 0.043(4) 0.016(3) -0.025(3) -0.020(3)
C48 0.027(5) 0.029(5) 0.033(5) 0.006(4) -0.007(4) -0.016(4)
O44 0.029(4) 0.039(4) 0.038(4) 0.014(3) -0.012(3) -0.022(3)
O1G 0.084(7) 0.130(9) 0.113(8) -0.020(7) -0.026(6) 0.033(7)
C11G 0.075(7) 0.097(8) 0.095(8) -0.017(7) -0.032(6) 0.022(7)
N1G 0.069(6) 0.078(6) 0.096(6) -0.018(5) -0.028(5) 0.005(5)
C12G 0.083(7) 0.076(7) 0.120(8) -0.009(7) -0.029(7) -0.004(6)
C13G 0.109(8) 0.081(8) 0.126(9) -0.001(7) -0.032(7) 0.013(7)
C14G 0.100(8) 0.093(8) 0.129(9) -0.012(8) -0.049(7) 0.018(8)
C15G 0.086(7) 0.100(8) 0.126(9) -0.018(8) -0.047(7) 0.002(7)
C16G 0.081(7) 0.092(8) 0.112(8) -0.010(7) -0.028(7) 0.003(7)
O2G 0.137(9) 0.144(9) 0.137(9) -0.008(7) -0.060(7) -0.015(7)
C21G 0.151(8) 0.153(8) 0.149(8) -0.005(6) -0.059(6) -0.012(6)
N2G 0.159(7) 0.158(7) 0.158(6) -0.005(5) -0.059(5) -0.010(5)
C22G 0.163(7) 0.160(7) 0.161(7) -0.003(5) -0.058(5) -0.009(5)
C23G 0.166(7) 0.162(7) 0.164(7) -0.004(5) -0.058(5) -0.011(5)
C24G 0.168(7) 0.166(7) 0.167(7) -0.003(5) -0.059(5) -0.013(5)
C25G 0.168(7) 0.166(7) 0.167(7) -0.004(5) -0.058(5) -0.011(5)
C26G 0.163(7) 0.162(7) 0.162(7) -0.006(5) -0.058(5) -0.011(5)
O3G 0.190(10) 0.184(10) 0.191(10) -0.003(8) -0.061(7) -0.014(8)
C31G 0.176(7) 0.173(7) 0.175(7) -0.003(5) -0.058(5) -0.013(5)
N3G 0.169(7) 0.168(7) 0.167(7) -0.003(5) -0.056(5) -0.011(5)
C32G 0.169(7) 0.166(7) 0.166(7) -0.005(5) -0.059(5) -0.012(5)
C33G 0.166(7) 0.162(7) 0.164(7) -0.004(5) -0.059(5) -0.011(5)
C34G 0.163(7) 0.160(7) 0.161(7) -0.003(5) -0.058(5) -0.009(5)
C35G 0.160(7) 0.158(7) 0.158(7) -0.005(5) -0.059(5) -0.010(5)
C36G 0.163(7) 0.162(7) 0.163(7) -0.005(5) -0.058(5) -0.011(5)

loop_
_atom_type_symbol
_atom_type_description
_atom_type_scat_dispersion_real
_atom_type_scat_dispersion_imag
_atom_type_scat_source
C C 0.0033 0.0016 'International Tables Vol C Tables 4.2.6.8 and 6.1.1.4'
H H 0.0000 0.0000 'International Tables Vol C Tables 4.2.6.8 and 6.1.1.4'
N N 0.0061 0.0033 'International Tables Vol C Tables 4.2.6.8 and 6.1.1.4'
O O 0.0106 0.0060 'International Tables Vol C Tables 4.2.6.8 and 6.1.1.4'
Sm Sm -0.1638 3.4418 'International Tables Vol C Tables 4.2.6.8 and 6.1.1.4'

loop_
_geom_angle_atom_site_label_1
_geom_angle_atom_site_label_2
_geom_angle_atom_site_label_3
_geom_angle
_geom_angle_site_symmetry_1
_geom_angle_site_symmetry_3
_geom_angle_publ_flag
O41 Sm1 O33 77.0(2) . 1_654 ?
O41 Sm1 O34 74.9(2) . 2_666 ?
O33 Sm1 O34 138.1(2) 1_654 2_666 ?
O41 Sm1 O42 126.8(2) . 2_765 ?
O33 Sm1 O42 89.8(2) 1_654 2_765 ?
O34 Sm1 O42 83.0(2) 2_666 2_765 ?
O41 Sm1 O1N 83.1(3) . . ?
O33 Sm1 O1N 81.9(3) 1_654 . ?
O34 Sm1 O1N 124.1(3) 2_666 . ?
O42 Sm1 O1N 146.4(3) 2_765 . ?
O41 Sm1 O2N 77.1(2) . . ?
O33 Sm1 O2N 127.8(3) 1_654 . ?
O34 Sm1 O2N 74.4(3) 2_666 . ?
O42 Sm1 O2N 141.3(3) 2_765 . ?
O1N Sm1 O2N 50.6(3) . . ?
O41 Sm1 O41 75.5(2) . 2_765 ?
O33 Sm1 O41 70.8(2) 1_654 2_765 ?
O34 Sm1 O41 72.5(2) 2_666 2_765 ?
O42 Sm1 O41 51.6(2) 2_765 2_765 ?
O1N Sm1 O41 148.3(3) . 2_765 ?
O2N Sm1 O41 141.3(2) . 2_765 ?
O41 Sm1 N11 142.9(2) . . ?
O33 Sm1 N11 137.9(3) 1_654 . ?
O34 Sm1 N11 79.7(3) 2_666 . ?
O42 Sm1 N11 75.2(3) 2_765 . ?
O1N Sm1 N11 89.4(3) . . ?
O2N Sm1 N11 70.3(3) . . ?
O41 Sm1 N11 121.6(2) 2_765 . ?
O41 Sm1 N12 143.8(2) . . ?
O33 Sm1 N12 75.4(2) 1_654 . ?
O34 Sm1 N12 140.6(2) 2_666 . ?
O42 Sm1 N12 76.0(2) 2_765 . ?
O1N Sm1 N12 70.4(3) . . ?
O2N Sm1 N12 102.4(3) . . ?
O41 Sm1 N12 115.9(2) 2_765 . ?
N11 Sm1 N12 62.9(3) . . ?
O41 Sm1 C41 101.6(2) . 2_765 ?
O33 Sm1 C41 81.4(3) 1_654 2_765 ?
O34 Sm1 C41 74.7(3) 2_666 2_765 ?
O42 Sm1 C41 25.2(2) 2_765 2_765 ?
O1N Sm1 C41 161.1(3) . 2_765 ?
O2N Sm1 C41 148.2(3) . 2_765 ?
O41 Sm1 C41 26.6(2) 2_765 2_765 ?
N11 Sm1 C41 97.1(3) . 2_765 ?
N12 Sm1 C41 96.8(2) . 2_765 ?
O41 Sm1 N1N 78.5(2) . . ?
O33 Sm1 N1N 105.1(3) 1_654 . ?
O34 Sm1 N1N 99.0(3) 2_666 . ?
O42 Sm1 N1N 153.6(3) 2_765 . ?
O1N Sm1 N1N 25.5(3) . . ?
O2N Sm1 N1N 25.1(3) . . ?
O41 Sm1 N1N 154.0(2) 2_765 . ?
N11 Sm1 N1N 79.3(3) . . ?
N12 Sm1 N1N 86.6(3) . . ?
C41 Sm1 N1N 173.2(3) 2_765 . ?
O41 Sm1 Sm1 39.78(14) . 2_765 ?
O33 Sm1 Sm1 69.32(17) 1_654 2_765 ?
O34 Sm1 Sm1 69.14(16) 2_666 2_765 ?
O42 Sm1 Sm1 87.16(16) 2_765 2_765 ?
O1N Sm1 Sm1 119.3(2) . 2_765 ?
O2N Sm1 Sm1 112.4(2) . 2_765 ?
O41 Sm1 Sm1 35.72(13) 2_765 2_765 ?
N11 Sm1 Sm1 145.9(2) . 2_765 ?
N12 Sm1 Sm1 140.79(17) . 2_765 ?
C41 Sm1 Sm1 61.99(17) 2_765 2_765 ?
N1N Sm1 Sm1 118.29(18) . 2_765 ?
N1N O1N Sm1 98.3(7) . . ?
N1N O2N Sm1 94.7(6) . . ?
O3N N1N O2N 122.9(12) . . ?
O3N N1N O1N 120.7(13) . . ?
O2N N1N O1N 116.3(8) . . ?
O3N N1N Sm1 176.7(11) . . ?
O2N N1N Sm1 60.2(5) . . ?
O1N N1N Sm1 56.2(5) . . ?
C10 N11 C1B 117.8(9) . . ?
C10 N11 Sm1 120.4(7) . . ?
C1B N11 Sm1 121.8(7) . . ?
N11 C10 C11 122.8(11) . . ?
N11 C10 H10 118.6 . . ?
C11 C10 H10 118.6 . . ?
C12 C11 C10 119.2(12) . . ?
C12 C11 H11 120.4 . . ?
C10 C11 H11 120.4 . . ?
C11 C12 C13 119.3(11) . . ?
C11 C12 H12 120.4 . . ?
C13 C12 H12 120.4 . . ?
C1B C13 C12 117.8(10) . . ?
C1B C13 C14 119.2(11) . . ?
C12 C13 C14 122.9(10) . . ?
C15 C14 C13 121.7(11) . . ?
C15 C14 H14 119.2 . . ?
C13 C14 H14 119.2 . . ?
C14 C15 C16 121.7(11) . . ?
C14 C15 H15 119.2 . . ?
C16 C15 H15 119.2 . . ?
C17 C16 C15 124.4(10) . . ?
C17 C16 C1A 115.5(10) . . ?
C15 C16 C1A 120.0(11) . . ?
C18 C17 C16 120.7(10) . . ?
C18 C17 H17 119.7 . . ?
C16 C17 H17 119.7 . . ?
C17 C18 C19 118.2(11) . . ?
C17 C18 H18 120.9 . . ?
C19 C18 H18 120.9 . . ?
N12 C19 C18 124.6(11) . . ?
N12 C19 H19 117.7 . . ?
C18 C19 H19 117.7 . . ?
N12 C1A C16 123.5(10) . . ?
N12 C1A C1B 119.7(9) . . ?
C16 C1A C1B 116.7(9) . . ?
N11 C1B C13 123.0(10) . . ?
N11 C1B C1A 116.5(9) . . ?
C13 C1B C1A 120.5(10) . . ?
C19 N12 C1A 117.4(9) . . ?
C19 N12 Sm1 123.6(7) . . ?
C1A N12 Sm1 119.0(6) . . ?
O32 Sm2 O44 74.8(2) 2_656 . ?
O32 Sm2 O43 78.3(2) 2_656 2_656 ?
O44 Sm2 O43 135.9(2) . 2_656 ?
O32 Sm2 O31 127.8(2) 2_656 . ?
O44 Sm2 O31 82.2(2) . . ?
O43 Sm2 O31 87.7(3) 2_656 . ?
O32 Sm2 O5N 89.3(3) 2_656 . ?
O44 Sm2 O5N 125.8(3) . . ?
O43 Sm2 O5N 87.5(3) 2_656 . ?
O31 Sm2 O5N 140.5(3) . . ?
O32 Sm2 O4N 78.5(2) 2_656 . ?
O44 Sm2 O4N 76.5(3) . . ?
O43 Sm2 O4N 130.8(3) 2_656 . ?
O31 Sm2 O4N 139.8(3) . . ?
O5N Sm2 O4N 49.5(3) . . ?
O32 Sm2 N22 142.0(2) 2_656 . ?
O44 Sm2 N22 78.0(2) . . ?
O43 Sm2 N22 138.9(2) 2_656 . ?
O31 Sm2 N22 72.8(2) . . ?
O5N Sm2 N22 85.6(3) . . ?
O4N Sm2 N22 69.6(3) . . ?
O32 Sm2 N21 147.1(2) 2_656 . ?
O44 Sm2 N21 137.9(2) . . ?
O43 Sm2 N21 76.8(2) 2_656 . ?
O31 Sm2 N21 72.1(2) . . ?
O5N Sm2 N21 68.6(3) . . ?
O4N Sm2 N21 102.3(2) . . ?
N22 Sm2 N21 62.9(2) . . ?
O32 Sm2 O32 78.0(2) 2_656 . ?
O44 Sm2 O32 68.5(2) . . ?
O43 Sm2 O32 72.3(2) 2_656 . ?
O31 Sm2 O32 49.9(2) . . ?
O5N Sm2 O32 157.9(3) . . ?
O4N Sm2 O32 141.8(2) . . ?
N22 Sm2 O32 115.5(2) . . ?
N21 Sm2 O32 113.8(2) . . ?
O32 Sm2 C31 103.6(2) 2_656 . ?
O44 Sm2 C31 74.5(3) . . ?
O43 Sm2 C31 78.9(3) 2_656 . ?
O31 Sm2 C31 24.3(2) . . ?
O5N Sm2 C31 158.8(3) . . ?
O4N Sm2 C31 149.0(3) . . ?
N22 Sm2 C31 93.9(3) . . ?
N21 Sm2 C31 92.3(2) . . ?
O32 Sm2 C31 25.6(2) . . ?
O32 Sm2 N2N 83.9(2) 2_656 . ?
O44 Sm2 N2N 100.8(3) . . ?
O43 Sm2 N2N 110.3(3) 2_656 . ?
O31 Sm2 N2N 147.0(3) . . ?
O5N Sm2 N2N 25.1(3) . . ?
O4N Sm2 N2N 24.4(3) . . ?
N22 Sm2 N2N 75.7(3) . . ?
N21 Sm2 N2N 84.9(2) . . ?
O32 Sm2 N2N 160.9(2) . . ?
C31 Sm2 N2N 169.4(3) . . ?
O32 Sm2 Sm2 42.86(15) 2_656 2_656 ?
O44 Sm2 Sm2 65.81(16) . 2_656 ?
O43 Sm2 Sm2 70.64(16) 2_656 2_656 ?
O31 Sm2 Sm2 85.05(16) . 2_656 ?
O5N Sm2 Sm2 129.6(2) . 2_656 ?
O4N Sm2 Sm2 115.41(18) . 2_656 ?
N22 Sm2 Sm2 139.75(19) . 2_656 ?
N21 Sm2 Sm2 140.78(16) . 2_656 ?
O32 Sm2 Sm2 35.15(14) . 2_656 ?
C31 Sm2 Sm2 60.74(18) . 2_656 ?
N2N Sm2 Sm2 126.52(18) . 2_656 ?
N2N O4N Sm2 95.8(6) . . ?
N2N O5N Sm2 98.4(6) . . ?
O4N N2N O6N 123.2(11) . . ?
O4N N2N O5N 116.2(9) . . ?
O6N N2N O5N 120.5(11) . . ?
O4N N2N Sm2 59.8(5) . . ?
O6N N2N Sm2 176.0(8) . . ?
O5N N2N Sm2 56.5(5) . . ?
C20 N21 C2B 117.9(9) . . ?
C20 N21 Sm2 123.1(7) . . ?
C2B N21 Sm2 118.9(6) . . ?
N21 C20 C21 123.3(11) . . ?
N21 C20 H20 118.3 . . ?
C21 C20 H20 118.3 . . ?
C22 C21 C20 119.4(10) . . ?
C22 C21 H21 120.3 . . ?
C20 C21 H21 120.3 . . ?
C21 C22 C23 119.5(10) . . ?
C21 C22 H22 120.3 . . ?
C23 C22 H22 120.3 . . ?
C22 C23 C2B 117.6(10) . . ?
C22 C23 C24 123.6(10) . . ?
C2B C23 C24 118.8(10) . . ?
C25 C24 C23 121.5(11) . . ?
C25 C24 H24 119.2 . . ?
C23 C24 H24 119.2 . . ?
C24 C25 C26 121.8(11) . . ?
C24 C25 H25 119.1 . . ?
C26 C25 H25 119.1 . . ?
C27 C26 C2A 117.7(11) . . ?
C27 C26 C25 122.9(11) . . ?
C2A C26 C25 119.2(11) . . ?
C26 C27 C28 119.4(11) . . ?
C26 C27 H27 120.3 . . ?
C28 C27 H27 120.3 . . ?
C27 C28 C29 119.4(11) . . ?
C27 C28 H28 120.3 . . ?
C29 C28 H28 120.3 . . ?
N22 C29 C28 123.4(11) . . ?
N22 C29 H29 118.3 . . ?
C28 C29 H29 118.3 . . ?
N22 C2A C26 123.4(10) . . ?
N22 C2A C2B 116.0(8) . . ?
C26 C2A C2B 120.5(9) . . ?
N21 C2B C23 122.2(10) . . ?
N21 C2B C2A 119.7(9) . . ?
C23 C2B C2A 118.0(9) . . ?
C29 N22 C2A 116.6(9) . . ?
C29 N22 Sm2 121.3(7) . . ?
C2A N22 Sm2 121.7(6) . . ?
C31 O31 Sm2 102.4(6) . . ?
O31 C31 O32 121.7(9) . . ?
O31 C31 C32 118.0(8) . . ?
O32 C31 C32 120.3(8) . . ?
O31 C31 Sm2 53.2(5) . . ?
O32 C31 Sm2 68.5(5) . . ?
C32 C31 Sm2 171.2(6) . . ?
C31 O32 Sm2 171.6(7) . 2_656 ?
C31 O32 Sm2 85.9(6) . . ?
Sm2 O32 Sm2 102.0(2) 2_656 . ?
C31 C32 C37 110.3(8) . . ?
C31 C32 C33 113.8(8) . . ?
C37 C32 C33 109.8(8) . . ?
C31 C32 H32 107.6 . . ?
C37 C32 H32 107.6 . . ?
C33 C32 H32 107.6 . . ?
C34 C33 C32 111.3(9) . . ?
C34 C33 H33A 109.4 . . ?
C32 C33 H33A 109.4 . . ?
C34 C33 H33B 109.4 . . ?
C32 C33 H33B 109.4 . . ?
H33A C33 H33B 108.0 . . ?
C33 C34 C35 111.7(9) . . ?
C33 C34 H34A 109.3 . . ?
C35 C34 H34A 109.3 . . ?
C33 C34 H34B 109.3 . . ?
C35 C34 H34B 109.3 . . ?
H34A C34 H34B 107.9 . . ?
C34 C35 C38 110.2(8) . . ?
C34 C35 C36 111.2(8) . . ?
C38 C35 C36 110.7(8) . . ?
C34 C35 H35 108.2 . . ?
C38 C35 H35 108.2 . . ?
C36 C35 H35 108.2 . . ?
C37 C36 C35 110.3(8) . . ?
C37 C36 H36A 109.6 . . ?
C35 C36 H36A 109.6 . . ?
C37 C36 H36B 109.6 . . ?
C35 C36 H36B 109.6 . . ?
H36A C36 H36B 108.1 . . ?
C32 C37 C36 110.8(8) . . ?
C32 C37 H37A 109.5 . . ?
C36 C37 H37A 109.5 . . ?
C32 C37 H37B 109.5 . . ?
C36 C37 H37B 109.5 . . ?
H37A C37 H37B 108.1 . . ?
C38 O33 Sm1 137.6(6) . 1_456 ?
O33 C38 O34 124.5(8) . . ?
O33 C38 C35 118.5(8) . . ?
O34 C38 C35 117.0(8) . . ?
C38 O34 Sm1 135.8(6) . 2_666 ?
C41 O41 Sm1 161.4(6) . . ?
C41 O41 Sm1 90.6(5) . 2_765 ?
Sm1 O41 Sm1 104.5(2) . 2_765 ?
O42 C41 O41 118.9(8) . . ?
O42 C41 C42 122.0(8) . . ?
O41 C41 C42 119.0(8) . . ?
O42 C41 Sm1 56.6(4) . 2_765 ?
O41 C41 Sm1 62.8(4) . 2_765 ?
C42 C41 Sm1 174.9(7) . 2_765 ?
C41 O42 Sm1 98.2(5) . 2_765 ?
C41 C42 C47 111.6(8) . . ?
C41 C42 C43 109.9(8) . . ?
C47 C42 C43 111.3(8) . . ?
C41 C42 H42 108.0 . . ?
C47 C42 H42 108.0 . . ?
C43 C42 H42 108.0 . . ?
C42 C43 C44 110.7(8) . . ?
C42 C43 H43A 109.5 . . ?
C44 C43 H43A 109.5 . . ?
C42 C43 H43B 109.5 . . ?
C44 C43 H43B 109.5 . . ?
H43A C43 H43B 108.1 . . ?
C45 C44 C43 110.8(8) . . ?
C45 C44 H44A 109.5 . . ?
C43 C44 H44A 109.5 . . ?
C45 C44 H44B 109.5 . . ?
C43 C44 H44B 109.5 . . ?
H44A C44 H44B 108.1 . . ?
C48 C45 C44 115.6(8) . . ?
C48 C45 C46 109.9(8) . . ?
C44 C45 C46 110.1(8) . . ?
C48 C45 H45 106.9 . . ?
C44 C45 H45 106.9 . . ?
C46 C45 H45 106.9 . . ?
C47 C46 C45 110.9(8) . . ?
C47 C46 H46A 109.5 . . ?
C45 C46 H46A 109.5 . . ?
C47 C46 H46B 109.5 . . ?
C45 C46 H46B 109.5 . . ?
H46A C46 H46B 108.1 . . ?
C46 C47 C42 113.1(9) . . ?
C46 C47 H47A 109.0 . . ?
C42 C47 H47A 109.0 . . ?
C46 C47 H47B 109.0 . . ?
C42 C47 H47B 109.0 . . ?
H47A C47 H47B 107.8 . . ?
C48 O43 Sm2 134.0(6) . 2_656 ?
O44 C48 O43 123.9(8) . . ?
O44 C48 C45 114.7(8) . . ?
O43 C48 C45 121.3(8) . . ?
C48 O44 Sm2 142.9(6) . . ?
O1G C11G N1G 122.9(14) . . ?
O1G C11G H11G 118.6 . . ?
N1G C11G H11G 118.6 . . ?
C11G N1G C12G 122.7(10) . . ?
C11G N1G C16G 121.2(10) . . ?
C12G N1G C16G 115.8(14) . . ?
N1G C12G C13G 108.0(15) . . ?
N1G C12G H12A 110.1 . . ?
C13G C12G H12A 110.1 . . ?
N1G C12G H12B 110.1 . . ?
C13G C12G H12B 110.1 . . ?
H12A C12G H12B 108.4 . . ?
C12G C13G C14G 114.9(17) . . ?
C12G C13G H13A 108.5 . . ?
C14G C13G H13A 108.5 . . ?
C12G C13G H13B 108.5 . . ?
C14G C13G H13B 108.5 . . ?
H13A C13G H13B 107.5 . . ?
C13G C14G C15G 108.5(16) . . ?
C13G C14G H14A 110.0 . . ?
C15G C14G H14A 110.0 . . ?
C13G C14G H14B 110.0 . . ?
C15G C14G H14B 110.0 . . ?
H14A C14G H14B 108.4 . . ?
C16G C15G C14G 113.6(16) . . ?
C16G C15G H15A 108.8 . . ?
C14G C15G H15A 108.8 . . ?
C16G C15G H15B 108.8 . . ?
C14G C15G H15B 108.8 . . ?
H15A C15G H15B 107.7 . . ?
N1G C16G C15G 109.6(15) . . ?
N1G C16G H16A 109.7 . . ?
C15G C16G H16A 109.7 . . ?
N1G C16G H16B 109.7 . . ?
C15G C16G H16B 109.7 . . ?
H16A C16G H16B 108.2 . . ?
O2G C21G N2G 120(2) . . ?
O2G C21G H21G 120.0 . . ?
N2G C21G H21G 120.0 . . ?
C21G N2G C22G 121.1(17) . . ?
C21G N2G C26G 122.1(18) . . ?
C22G N2G C26G 113(4) . . ?
N2G C22G C23G 98(4) . . ?
N2G C22G H22A 112.1 . . ?
C23G C22G H22A 112.1 . . ?
N2G C22G H22B 112.1 . . ?
C23G C22G H22B 112.1 . . ?
H22A C22G H22B 109.7 . . ?
C24G C23G C22G 105(5) . . ?
C24G C23G H23A 110.8 . . ?
C22G C23G H23A 110.8 . . ?
C24G C23G H23B 110.8 . . ?
C22G C23G H23B 110.8 . . ?
H23A C23G H23B 108.9 . . ?
C23G C24G C25G 105(5) . . ?
C23G C24G H24A 110.7 . . ?
C25G C24G H24A 110.7 . . ?
C23G C24G H24B 110.7 . . ?
C25G C24G H24B 110.7 . . ?
H24A C24G H24B 108.8 . . ?
C26G C25G C24G 104(5) . . ?
C26G C25G H25A 110.9 . . ?
C24G C25G H25A 110.9 . . ?
C26G C25G H25B 110.9 . . ?
C24G C25G H25B 110.9 . . ?
H25A C25G H25B 109.0 . . ?
N2G C26G C25G 111(4) . . ?
N2G C26G H26A 109.4 . . ?
C25G C26G H26A 109.4 . . ?
N2G C26G H26B 109.4 . . ?
C25G C26G H26B 109.4 . . ?
H26A C26G H26B 108.0 . . ?
O3G C31G N3G 119(2) . . ?
O3G C31G H31G 120.4 . . ?
N3G C31G H31G 120.4 . . ?
C31G N3G C36G 120.1(17) . . ?
C31G N3G C32G 118.8(16) . . ?
C36G N3G C32G 114(4) . . ?
N3G C32G C33G 102(5) . . ?
N3G C32G H32A 111.3 . . ?
C33G C32G H32A 111.3 . . ?
N3G C32G H32B 111.3 . . ?
C33G C32G H32B 111.3 . . ?
H32A C32G H32B 109.2 . . ?
C32G C33G C34G 115(5) . . ?
C32G C33G H33C 108.5 . . ?
C34G C33G H33C 108.5 . . ?
C32G C33G H33D 108.5 . . ?
C34G C33G H33D 108.5 . . ?
H33C C33G H33D 107.5 . . ?
C33G C34G C35G 112(5) . . ?
C33G C34G H34C 109.2 . . ?
C35G C34G H34C 109.2 . . ?
C33G C34G H34D 109.2 . . ?
C35G C34G H34D 109.2 . . ?
H34C C34G H34D 107.9 . . ?
C36G C35G C34G 119(5) . . ?
C36G C35G H35A 107.5 . . ?
C34G C35G H35A 107.5 . . ?
C36G C35G H35B 107.5 . . ?
C34G C35G H35B 107.5 . . ?
H35A C35G H35B 107.0 . . ?
N3G C36G C35G 116(5) . . ?
N3G C36G H36C 108.2 . . ?
C35G C36G H36C 108.2 . . ?
N3G C36G H36D 108.2 . . ?
C35G C36G H36D 108.2 . . ?
H36C C36G H36D 107.4 . . ?

loop_
_geom_bond_atom_site_label_1
_geom_bond_atom_site_label_2
_geom_bond_distance
_geom_bond_site_symmetry_2
_geom_bond_publ_flag
Sm1 O41 2.359(6) . yes
Sm1 O33 2.363(6) 1_654 yes
Sm1 O34 2.371(7) 2_666 yes
Sm1 O42 2.454(6) 2_765 yes
Sm1 O1N 2.471(8) . yes
Sm1 O2N 2.563(7) . yes
Sm1 O41 2.585(6) 2_765 yes
Sm1 N11 2.606(8) . yes
Sm1 N12 2.649(8) . yes
Sm1 C41 2.907(9) 2_765 no
Sm1 N1N 2.943(9) . no
Sm1 Sm1 3.9123(9) 2_765 ?
O1N N1N 1.281(14) . ?
O2N N1N 1.253(13) . ?
N1N O3N 1.214(12) . ?
N11 C10 1.324(14) . ?
N11 C1B 1.361(13) . ?
C10 C11 1.400(16) . ?
C10 H10 0.9300 . ?
C11 C12 1.368(18) . ?
C11 H11 0.9300 . ?
C12 C13 1.399(17) . ?
C12 H12 0.9300 . ?
C13 C1B 1.392(14) . ?
C13 C14 1.467(15) . ?
C14 C15 1.306(17) . ?
C14 H14 0.9300 . ?
C15 C16 1.436(16) . ?
C15 H15 0.9300 . ?
C16 C17 1.393(16) . ?
C16 C1A 1.455(14) . ?
C17 C18 1.380(17) . ?
C17 H17 0.9300 . ?
C18 C19 1.403(15) . ?
C18 H18 0.9300 . ?
C19 N12 1.311(13) . ?
C19 H19 0.9300 . ?
C1A N12 1.349(12) . ?
C1A C1B 1.467(15) . ?
Sm2 O32 2.338(7) 2_656 yes
Sm2 O44 2.338(6) . yes
Sm2 O43 2.367(6) 2_656 yes
Sm2 O31 2.429(7) . yes
Sm2 O5N 2.498(8) . yes
Sm2 O4N 2.574(7) . yes
Sm2 N22 2.594(8) . yes
Sm2 N21 2.646(8) . yes
Sm2 O32 2.762(6) . yes
Sm2 C31 2.961(10) . no
Sm2 N2N 2.963(9) . no
Sm2 Sm2 3.9722(9) 2_656 ?
O4N N2N 1.230(12) . ?
O5N N2N 1.270(13) . ?
N2N O6N 1.237(12) . ?
N21 C20 1.307(13) . ?
N21 C2B 1.343(12) . ?
C20 C21 1.401(14) . ?
C20 H20 0.9300 . ?
C21 C22 1.341(16) . ?
C21 H21 0.9300 . ?
C22 C23 1.386(15) . ?
C22 H22 0.9300 . ?
C23 C2B 1.419(14) . ?
C23 C24 1.472(16) . ?
C24 C25 1.311(17) . ?
C24 H24 0.9300 . ?
C25 C26 1.446(16) . ?
C25 H25 0.9300 . ?
C26 C27 1.367(16) . ?
C26 C2A 1.391(14) . ?
C27 C28 1.374(16) . ?
C27 H27 0.9300 . ?
C28 C29 1.382(16) . ?
C28 H28 0.9300 . ?
C29 N22 1.318(13) . ?
C29 H29 0.9300 . ?
C2A N22 1.369(12) . ?
C2A C2B 1.469(14) . ?
O31 C31 1.250(12) . ?
C31 O32 1.283(11) . ?
C31 C32 1.521(13) . ?
C32 C37 1.524(14) . ?
C32 C33 1.531(14) . ?
C32 H32 0.9800 . ?
C33 C34 1.510(14) . ?
C33 H33A 0.9700 . ?
C33 H33B 0.9700 . ?
C34 C35 1.518(14) . ?
C34 H34A 0.9700 . ?
C34 H34B 0.9700 . ?
C35 C38 1.528(13) . ?
C35 C36 1.528(13) . ?
C35 H35 0.9800 . ?
C36 C37 1.525(13) . ?
C36 H36A 0.9700 . ?
C36 H36B 0.9700 . ?
C37 H37A 0.9700 . ?
C37 H37B 0.9700 . ?
O33 C38 1.266(11) . ?
C38 O34 1.270(11) . ?
O41 C41 1.301(11) . ?
C41 O42 1.249(11) . ?
C41 C42 1.501(12) . ?
C42 C47 1.513(14) . ?
C42 C43 1.540(13) . ?
C42 H42 0.9800 . ?
C43 C44 1.544(14) . ?
C43 H43A 0.9700 . ?
C43 H43B 0.9700 . ?
C44 C45 1.519(13) . ?
C44 H44A 0.9700 . ?
C44 H44B 0.9700 . ?
C45 C48 1.501(13) . ?
C45 C46 1.533(14) . ?
C45 H45 0.9800 . ?
C46 C47 1.512(14) . ?
C46 H46A 0.9700 . ?
C46 H46B 0.9700 . ?
C47 H47A 0.9700 . ?
C47 H47B 0.9700 . ?
O43 C48 1.284(11) . ?
C48 O44 1.262(11) . ?
O1G C11G 1.249(17) . ?
C11G N1G 1.304(19) . ?
C11G H11G 0.9300 . ?
N1G C12G 1.461(14) . ?
N1G C16G 1.464(14) . ?
C12G C13G 1.483(18) . ?
C12G H12A 0.9700 . ?
C12G H12B 0.9700 . ?
C13G C14G 1.511(16) . ?
C13G H13A 0.9700 . ?
C13G H13B 0.9700 . ?
C14G C15G 1.513(16) . ?
C14G H14A 0.9700 . ?
C14G H14B 0.9700 . ?
C15G C16G 1.481(18) . ?
C15G H15A 0.9700 . ?
C15G H15B 0.9700 . ?
C16G H16A 0.9700 . ?
C16G H16B 0.9700 . ?
O2G C21G 1.255(19) . ?
C21G N2G 1.31(2) . ?
C21G H21G 0.9300 . ?
N2G C22G 1.464(16) . ?
N2G C26G 1.465(15) . ?
C22G C23G 1.63(7) . ?
C22G H22A 0.9700 . ?
C22G H22B 0.9700 . ?
C23G C24G 1.516(17) . ?
C23G H23A 0.9700 . ?
C23G H23B 0.9700 . ?
C24G C25G 1.519(17) . ?
C24G H24A 0.9700 . ?
C24G H24B 0.9700 . ?
C25G C26G 1.484(19) . ?
C25G H25A 0.9700 . ?
C25G H25B 0.9700 . ?
C26G H26A 0.9700 . ?
C26G H26B 0.9700 . ?
O3G C31G 1.258(19) . ?
C31G N3G 1.31(2) . ?
C31G H31G 0.9300 . ?
N3G C36G 1.467(15) . ?
N3G C32G 1.470(15) . ?
C32G C33G 1.483(19) . ?
C32G H32A 0.9700 . ?
C32G H32B 0.9700 . ?
C33G C34G 1.513(17) . ?
C33G H33C 0.9700 . ?
C33G H33D 0.9700 . ?
C34G C35G 1.514(17) . ?
C34G H34C 0.9700 . ?
C34G H34D 0.9700 . ?
C35G C36G 1.486(19) . ?
C35G H35A 0.9700 . ?
C35G H35B 0.9700 . ?
C36G H36C 0.9700 . ?
C36G H36D 0.9700 . ?
